data_7009753
loop_
_publ_author_name
'Blake, Alexander J.'
'Hubberstey, Peter'
'Suksangpanya, Unchulee'
'Wilson, Claire L.'

_publ_section_title
;
 Anion recognition by conservation of hydrogen-bonding patterns in
 salts of copper(II) co-ordinated by tetradentate
 bis(amidino-O-alkylurea) ligands&#x200A;&#x2020;
;
_journal_issue 21
_journal_name_full 'Journal of the Chemical Society, Dalton Transactions'
_journal_page_first 3873
_journal_paper_doi 10.1039/b003427o
_journal_year 2000
_chemical_formula_sum 'C10 H24 Cu N8 O10 S2'
_chemical_formula_weight 544.03
_chemical_name_common '[CuL](MeOSO3)2'
_chemical_name_systematic
; 
 ? 
;
_space_group_IT_number 2
_symmetry_cell_setting triclinic
_symmetry_space_group_name_Hall '-P 1'
_symmetry_space_group_name_H-M 'P -1'
_atom_sites_solution_hydrogens geom
_atom_sites_solution_primary direct
_atom_sites_solution_secondary difmap
_audit_creation_method SHELXL-97
_cell_angle_alpha 114.325(2)
_cell_angle_beta 98.612(2)
_cell_angle_gamma 98.146(2)
_cell_formula_units_Z 2
_cell_length_a 10.097(1)
_cell_length_b 10.143(1)
_cell_length_c 11.550(1)
_cell_measurement_reflns_used 4073
_cell_measurement_temperature 150(2)
_cell_measurement_theta_max 28.04
_cell_measurement_theta_min 2.26
_cell_volume 1038.21(17)
_computing_cell_refinement 'Bruker SAINT'
_computing_data_collection 'Bruker SMART'
_computing_data_reduction 'Bruker SHELXTL'
_computing_molecular_graphics 'Bruker SHELXTL'
_computing_publication_material 'Bruker SHELXTL'
_computing_structure_refinement 'SHELXL-97 (Sheldrick, 1997)'
_computing_structure_solution 'SHELXS-97 (Sheldrick, 1990)'
_diffrn_ambient_temperature 150(2)
_diffrn_measured_fraction_theta_full 0.974
_diffrn_measured_fraction_theta_max 0.877
_diffrn_measurement_device_type 'CCD area detector'
_diffrn_measurement_method Omega
_diffrn_radiation_monochromator graphite
_diffrn_radiation_source 'fine-focus sealed tube'
_diffrn_radiation_type MoK\a
_diffrn_radiation_wavelength 0.71073
_diffrn_reflns_av_R_equivalents 0.049
_diffrn_reflns_av_sigmaI/netI 0.0476
_diffrn_reflns_limit_h_max 13
_diffrn_reflns_limit_h_min -13
_diffrn_reflns_limit_k_max 13
_diffrn_reflns_limit_k_min -12
_diffrn_reflns_limit_l_max 15
_diffrn_reflns_limit_l_min -14
_diffrn_reflns_number 10810
_diffrn_reflns_theta_full 27.50
_diffrn_reflns_theta_max 29.00
_diffrn_reflns_theta_min 1.99
_diffrn_standards_decay_% 0
_exptl_absorpt_coefficient_mu 1.321
_exptl_absorpt_correction_T_max 0.894
_exptl_absorpt_correction_T_min 0.688
_exptl_absorpt_correction_type multi-scan
_exptl_crystal_colour Purple
_exptl_crystal_density_diffrn 1.740
_exptl_crystal_density_method 'not measured'
_exptl_crystal_description Rhomboid
_exptl_crystal_F_000 562
_exptl_crystal_size_max 0.14
_exptl_crystal_size_mid 0.12
_exptl_crystal_size_min 0.08
_refine_diff_density_max 0.717
_refine_diff_density_min -0.660
_refine_diff_density_rms 0.096
_refine_ls_extinction_method none
_refine_ls_goodness_of_fit_ref 0.974
_refine_ls_hydrogen_treatment mixed
_refine_ls_matrix_type full
_refine_ls_number_parameters 280
_refine_ls_number_reflns 4835
_refine_ls_number_restraints 0
_refine_ls_restrained_S_all 0.974
_refine_ls_R_factor_all 0.0585
_refine_ls_R_factor_gt 0.0411
_refine_ls_shift/su_max 0.074
_refine_ls_shift/su_mean 0.005
_refine_ls_structure_factor_coef Fsqd
_refine_ls_weighting_details 'calc w=1/[\s^2^(Fo^2^)+(0.0641P)^2^] where P=(Fo^2^+2Fc^2^)/3'
_refine_ls_weighting_scheme calc
_refine_ls_wR_factor_gt 0.1000
_refine_ls_wR_factor_ref 0.1072
_reflns_number_gt 3707
_reflns_number_total 4835
_reflns_threshold_expression >2sigma(I)
_cod_data_source_file b003427o.txt
_cod_data_source_block CUDENT
_cod_depositor_comments
;
The following automatic conversions were performed:
'_symmetry_cell_setting' value 'Triclinic' changed to 'triclinic'
according to '/home/saulius/struct/CIF-dictionaries/cif_core.dic'
dictionary named 'cif_core.dic' version 2.4.1 from
2010-06-29.

'_exptl_absorpt_correction_type' value 'Multi-scan' changed
to 'multi-scan' according to
'/home/saulius/struct/CIF-dictionaries/cif_core.dic' dictionary named
'cif_core.dic' version 2.4.1 from 2010-06-29.

Automatic conversion script
Id: cif_fix_enum 1527 2010-12-29 10:47:43Z saulius 
;
_cod_original_cell_volume 1038.2(3)
_cod_original_sg_symbol_H-M P-1
_cod_database_code 7009753

loop_
_symmetry_equiv_pos_as_xyz
'x, y, z'
'-x, -y, -z'

loop_
_atom_site_label
_atom_site_type_symbol
_atom_site_fract_x
_atom_site_fract_y
_atom_site_fract_z
_atom_site_U_iso_or_equiv
_atom_site_adp_type
_atom_site_occupancy
_atom_site_symmetry_multiplicity
_atom_site_calc_flag
_atom_site_refinement_flags
_atom_site_disorder_assembly
_atom_site_disorder_group
Cu1 Cu 0.68740(3) 0.40872(3) 0.35532(3) 0.01958(11) Uani 1 1 d . . .
C101 C 0.7234(3) 0.1702(3) 0.1285(3) 0.0262(6) Uani 1 1 d . . .
H10A H 0.8006 0.2121 0.1010 0.031 Uiso 1 1 calc R . .
H10B H 0.6697 0.0769 0.0534 0.031 Uiso 1 1 calc R . .
N102 N 0.6355(2) 0.2761(2) 0.1701(2) 0.0195(5) Uani 1 1 d . . .
C103 C 0.5479(3) 0.2839(3) 0.0802(3) 0.0211(6) Uani 1 1 d . . .
N104 N 0.4657(2) 0.3866(2) 0.1113(2) 0.0224(5) Uani 1 1 d . . .
H104 H 0.4011 0.3775 0.0464 0.027 Uiso 1 1 calc R . .
C105 C 0.4730(3) 0.5000(3) 0.2305(3) 0.0211(6) Uani 1 1 d . . .
N106 N 0.5576(2) 0.5271(2) 0.3359(2) 0.0200(5) Uani 1 1 d . . .
H106 H 0.5570 0.6067 0.4063 0.024 Uiso 1 1 calc R . .
N131 N 0.5255(3) 0.1980(3) -0.0481(2) 0.0306(6) Uani 1 1 d . . .
H13A H 0.5724 0.1291 -0.0777 0.037 Uiso 1 1 calc R . .
H13B H 0.4639 0.2104 -0.1030 0.037 Uiso 1 1 calc R . .
O151 O 0.3763(2) 0.5728(2) 0.21690(19) 0.0281(5) Uani 1 1 d . . .
C152 C 0.3793(3) 0.7117(3) 0.3261(3) 0.0306(7) Uani 1 1 d . . .
H15A H 0.3027 0.7530 0.3036 0.046 Uiso 1 1 calc R . .
H15B H 0.4665 0.7819 0.3463 0.046 Uiso 1 1 calc R . .
H15C H 0.3706 0.6944 0.4024 0.046 Uiso 1 1 calc R . .
C201 C 0.7787(3) 0.1389(3) 0.2423(3) 0.0223(6) Uani 1 1 d . . .
H20A H 0.7096 0.0626 0.2469 0.027 Uiso 1 1 calc R . .
H20B H 0.8633 0.1011 0.2300 0.027 Uiso 1 1 calc R . .
N202 N 0.8092(2) 0.2771(2) 0.3631(2) 0.0196(5) Uani 1 1 d . . .
C203 C 0.8948(3) 0.2869(3) 0.4632(3) 0.0188(5) Uani 1 1 d . . .
N204 N 0.9259(2) 0.4121(2) 0.5818(2) 0.0209(5) Uani 1 1 d . . .
H204 H 0.9966 0.4194 0.6406 0.025 Uiso 1 1 calc R . .
C205 C 0.8589(3) 0.5262(3) 0.6179(3) 0.0206(6) Uani 1 1 d . . .
N206 N 0.7601(2) 0.5379(2) 0.5421(2) 0.0223(5) Uani 1 1 d . . .
H206 H 0.7205 0.6121 0.5777 0.027 Uiso 1 1 calc R . .
N231 N 0.9643(2) 0.1835(2) 0.4635(2) 0.0238(5) Uani 1 1 d . . .
H23A H 0.9533 0.1012 0.3916 0.029 Uiso 1 1 calc R . .
H23B H 1.0209 0.1981 0.5356 0.029 Uiso 1 1 calc R . .
O251 O 0.9135(2) 0.6191(2) 0.74390(18) 0.0264(5) Uani 1 1 d . . .
C252 C 0.8590(3) 0.7489(3) 0.8019(3) 0.0298(7) Uani 1 1 d . . .
H25A H 0.9077 0.8071 0.8937 0.045 Uiso 1 1 calc R . .
H25B H 0.7608 0.7184 0.7965 0.045 Uiso 1 1 calc R . .
H25C H 0.8713 0.8095 0.7550 0.045 Uiso 1 1 calc R . .
S1 S 0.40458(7) 0.10308(7) 0.31310(7) 0.02322(17) Uani 1 1 d . . .
S2 S 0.83749(8) 0.70673(8) 0.19737(7) 0.02457(17) Uani 1 1 d . . .
O11 O 0.4289(2) 0.2620(2) 0.39419(19) 0.0270(5) Uani 1 1 d . . .
O12 O 0.3666(2) 0.0617(2) 0.1754(2) 0.0345(5) Uani 1 1 d . . .
O13 O 0.5111(2) 0.0387(2) 0.3507(2) 0.0301(5) Uani 1 1 d . . .
O14 O 0.2653(2) 0.0311(2) 0.3348(2) 0.0318(5) Uani 1 1 d . . .
C141 C 0.2630(3) 0.0560(4) 0.4666(3) 0.0344(7) Uani 1 1 d . . .
H14A H 0.1730 0.0063 0.4680 0.052 Uiso 1 1 calc R . .
H14B H 0.2794 0.1628 0.5226 0.052 Uiso 1 1 calc R . .
H14C H 0.3349 0.0157 0.4987 0.052 Uiso 1 1 calc R . .
O21 O 0.8639(2) 0.5897(2) 0.2332(2) 0.0349(5) Uani 1 1 d . . .
O22 O 0.6947(2) 0.6923(2) 0.1472(2) 0.0352(5) Uani 1 1 d . . .
O23 O 0.9090(2) 0.8525(2) 0.29922(19) 0.0331(5) Uani 1 1 d . . .
C241 C 1.0470(4) 0.6923(4) 0.0919(4) 0.0472(9) Uani 1 1 d . . .
H24A H 1.0739 0.6757 0.0098 0.071 Uiso 1 1 calc R . .
H24B H 1.0702 0.6166 0.1184 0.071 Uiso 1 1 calc R . .
H24C H 1.0962 0.7910 0.1598 0.071 Uiso 1 1 calc R . .
O24 O 0.8996(2) 0.6826(2) 0.0736(2) 0.0364(5) Uani 1 1 d . . .

loop_
_atom_site_aniso_label
_atom_site_aniso_U_11
_atom_site_aniso_U_22
_atom_site_aniso_U_33
_atom_site_aniso_U_23
_atom_site_aniso_U_13
_atom_site_aniso_U_12
Cu1 0.0250(2) 0.01748(18) 0.01317(17) 0.00356(13) 0.00028(13) 0.01018(13)
C101 0.0330(17) 0.0295(15) 0.0133(13) 0.0039(11) 0.0034(12) 0.0183(13)
N102 0.0218(12) 0.0206(11) 0.0145(11) 0.0058(9) 0.0009(9) 0.0096(9)
C103 0.0244(15) 0.0181(13) 0.0178(13) 0.0049(11) 0.0034(11) 0.0068(11)
N104 0.0231(12) 0.0232(12) 0.0159(11) 0.0046(9) -0.0037(9) 0.0115(9)
C105 0.0231(14) 0.0158(13) 0.0253(14) 0.0087(11) 0.0056(12) 0.0079(10)
N106 0.0268(13) 0.0172(11) 0.0129(10) 0.0037(9) 0.0011(9) 0.0081(9)
N131 0.0398(16) 0.0329(14) 0.0138(11) 0.0038(10) -0.0016(11) 0.0212(12)
O151 0.0317(12) 0.0226(10) 0.0221(10) 0.0023(8) -0.0024(9) 0.0153(9)
C152 0.0345(18) 0.0200(14) 0.0301(16) 0.0039(12) 0.0008(13) 0.0139(12)
C201 0.0269(15) 0.0200(14) 0.0168(13) 0.0044(11) 0.0012(11) 0.0111(11)
N202 0.0238(12) 0.0189(11) 0.0145(10) 0.0052(9) 0.0024(9) 0.0092(9)
C203 0.0188(14) 0.0196(13) 0.0187(13) 0.0078(11) 0.0050(11) 0.0078(10)
N204 0.0235(12) 0.0223(12) 0.0132(11) 0.0053(9) -0.0032(9) 0.0098(9)
C205 0.0249(15) 0.0180(13) 0.0180(13) 0.0065(11) 0.0061(11) 0.0054(11)
N206 0.0277(13) 0.0201(12) 0.0156(11) 0.0038(9) 0.0010(10) 0.0121(10)
N231 0.0298(13) 0.0213(12) 0.0182(11) 0.0060(9) -0.0001(10) 0.0136(10)
O251 0.0308(11) 0.0242(10) 0.0165(9) 0.0019(8) -0.0017(8) 0.0135(8)
C252 0.0381(18) 0.0241(15) 0.0188(14) -0.0003(12) 0.0034(13) 0.0156(13)
S1 0.0289(4) 0.0198(3) 0.0192(3) 0.0052(3) 0.0066(3) 0.0101(3)
S2 0.0286(4) 0.0247(4) 0.0172(3) 0.0073(3) -0.0018(3) 0.0103(3)
O11 0.0392(12) 0.0184(10) 0.0203(10) 0.0040(8) 0.0073(9) 0.0111(9)
O12 0.0505(15) 0.0296(12) 0.0188(10) 0.0039(9) 0.0063(10) 0.0189(10)
O13 0.0304(12) 0.0303(11) 0.0315(12) 0.0127(9) 0.0076(9) 0.0159(9)
O14 0.0277(12) 0.0335(12) 0.0322(12) 0.0137(10) 0.0045(9) 0.0058(9)
C141 0.0352(18) 0.0377(18) 0.0335(17) 0.0166(15) 0.0120(14) 0.0102(14)
O21 0.0307(12) 0.0356(12) 0.0404(13) 0.0225(11) -0.0049(10) 0.0092(9)
O22 0.0314(12) 0.0425(13) 0.0279(11) 0.0134(10) -0.0047(9) 0.0161(10)
O23 0.0394(13) 0.0258(11) 0.0230(11) 0.0027(9) -0.0019(9) 0.0089(9)
C241 0.042(2) 0.052(2) 0.037(2) 0.0096(17) 0.0130(17) 0.0078(17)
O24 0.0409(14) 0.0444(14) 0.0200(10) 0.0101(10) 0.0053(10) 0.0134(11)

loop_
_atom_type_symbol
_atom_type_description
_atom_type_scat_dispersion_real
_atom_type_scat_dispersion_imag
_atom_type_scat_source
C C 0.0033 0.0016 'International Tables Vol C Tables 4.2.6.8 and 6.1.1.4'
H H 0.0000 0.0000 'International Tables Vol C Tables 4.2.6.8 and 6.1.1.4'
N N 0.0061 0.0033 'International Tables Vol C Tables 4.2.6.8 and 6.1.1.4'
O O 0.0106 0.0060 'International Tables Vol C Tables 4.2.6.8 and 6.1.1.4'
S S 0.1246 0.1234 'International Tables Vol C Tables 4.2.6.8 and 6.1.1.4'
Cu Cu 0.3201 1.2651 'International Tables Vol C Tables 4.2.6.8 and 6.1.1.4'

loop_
_geom_angle_atom_site_label_1
_geom_angle_atom_site_label_2
_geom_angle_atom_site_label_3
_geom_angle
_geom_angle_site_symmetry_1
_geom_angle_site_symmetry_3
_geom_angle_publ_flag
N102 Cu1 N106 91.70(9) . . y
N102 Cu1 N202 84.42(9) . . y
N106 Cu1 N202 175.71(9) . . y
N102 Cu1 N206 173.65(9) . . y
N106 Cu1 N206 93.79(9) . . y
N202 Cu1 N206 90.19(9) . . y
N102 C101 C201 108.7(2) . . ?
C103 N102 C101 117.8(2) . . ?
C103 N102 Cu1 128.01(18) . . ?
C101 N102 Cu1 113.49(16) . . ?
N102 C103 N131 125.6(2) . . ?
N102 C103 N104 121.3(2) . . ?
N131 C103 N104 113.1(2) . . ?
C105 N104 C103 127.7(2) . . ?
N106 C105 O151 127.1(2) . . ?
N106 C105 N104 124.6(2) . . ?
O151 C105 N104 108.3(2) . . ?
C105 N106 Cu1 126.09(18) . . ?
C105 O151 C152 117.8(2) . . ?
N202 C201 C101 108.6(2) . . ?
C203 N202 C201 117.8(2) . . ?
C203 N202 Cu1 128.80(18) . . ?
C201 N202 Cu1 112.54(16) . . ?
N202 C203 N231 125.2(2) . . ?
N202 C203 N204 121.2(2) . . ?
N231 C203 N204 113.5(2) . . ?
C205 N204 C203 127.2(2) . . ?
N206 C205 O251 127.0(2) . . ?
N206 C205 N204 124.5(2) . . ?
O251 C205 N204 108.5(2) . . ?
C205 N206 Cu1 127.02(19) . . ?
C205 O251 C252 117.8(2) . . ?
O13 S1 O12 114.94(13) . . ?
O13 S1 O11 112.74(13) . . ?
O12 S1 O11 113.32(12) . . ?
O13 S1 O14 107.70(12) . . ?
O12 S1 O14 100.84(13) . . ?
O11 S1 O14 106.00(12) . . ?
O22 S2 O23 115.08(13) . . ?
O22 S2 O21 113.56(14) . . ?
O23 S2 O21 111.69(13) . . ?
O22 S2 O24 102.09(13) . . ?
O23 S2 O24 106.76(13) . . ?
O21 S2 O24 106.57(13) . . ?
C141 O14 S1 116.66(19) . . ?
C241 O24 S2 116.4(2) . . ?

loop_
_geom_bond_atom_site_label_1
_geom_bond_atom_site_label_2
_geom_bond_distance
_geom_bond_site_symmetry_2
_geom_bond_publ_flag
Cu1 N102 1.938(2) . y
Cu1 N106 1.947(2) . y
Cu1 N202 1.958(2) . y
Cu1 N206 1.958(2) . y
C101 N102 1.464(3) . ?
C101 C201 1.521(4) . ?
N102 C103 1.295(3) . ?
C103 N131 1.337(3) . ?
C103 N104 1.390(3) . ?
N104 C105 1.366(3) . ?
C105 N106 1.278(3) . ?
C105 O151 1.333(3) . ?
O151 C152 1.445(3) . ?
C201 N202 1.464(3) . ?
N202 C203 1.295(3) . ?
C203 N231 1.342(3) . ?
C203 N204 1.383(3) . ?
N204 C205 1.371(3) . ?
C205 N206 1.278(3) . ?
C205 O251 1.339(3) . ?
O251 C252 1.440(3) . ?
S1 O13 1.436(2) . ?
S1 O12 1.440(2) . ?
S1 O11 1.4526(19) . ?
S1 O14 1.594(2) . ?
S2 O22 1.433(2) . ?
S2 O23 1.450(2) . ?
S2 O21 1.453(2) . ?
S2 O24 1.587(2) . ?
O14 C141 1.441(4) . ?
C241 O24 1.455(4) . ?
